data_4349589
loop_
_publ_author_name
'Cui, Yaqin'
'Chen, Changjuan'
'Sun, Yangyang'
'Wu, Jincai'
'Pan, Xiaobo'

_publ_section_title
;
 Isoselective mechanism of the ring-opening polymerization of rac-lactide
 catalyzed by chiral potassium binolates
;
_journal_issue 2
_journal_name_full 'Inorganic Chemistry Frontiers'
_journal_page_first 261
_journal_paper_doi 10.1039/C6QI00449K
_journal_volume 4
_journal_year 2017
_chemical_absolute_configuration ad
_chemical_formula_moiety 'C33 H39 K O8'
_chemical_formula_sum 'C33 H39 K O8'
_chemical_formula_weight 602.74
_space_group_crystal_system triclinic
_space_group_IT_number 1
_space_group_name_Hall 'P 1'
_space_group_name_H-M_alt 'P 1'
_atom_sites_solution_hydrogens geom
_atom_sites_solution_primary direct
_atom_sites_solution_secondary difmap
_audit_creation_date 2015-03-06
_audit_creation_method
;
Olex2 1.2
(compiled 2015.01.26 svn.r3150 for OlexSys, GUI svn.r4998)
;
_audit_update_record
;
2015-12-30 deposited with the CCDC.
2016-11-29 downloaded from the CCDC.
;
_cell_angle_alpha 107.602(2)
_cell_angle_beta 96.818(2)
_cell_angle_gamma 109.876(2)
_cell_formula_units_Z 2
_cell_length_a 10.9339(11)
_cell_length_b 11.3695(12)
_cell_length_c 14.208(2)
_cell_measurement_reflns_used 1782
_cell_measurement_temperature 296(2)
_cell_measurement_theta_max 23.28
_cell_measurement_theta_min 2.24
_cell_volume 1534.1(3)
_computing_cell_refinement 'SAINT v7.68A (Bruker, 2009)'
_computing_data_reduction 'SAINT v7.68A (Bruker, 2009)'
_computing_molecular_graphics 'Olex2 (Dolomanov et al., 2009)'
_computing_publication_material 'Olex2 (Dolomanov et al., 2009)'
_computing_structure_refinement 'XL (Sheldrick, 2008)'
_computing_structure_solution 'SHELXS-97 (Sheldrick, 1990)'
_diffrn_ambient_temperature 296.15
_diffrn_measured_fraction_theta_full 0.984
_diffrn_measured_fraction_theta_max 0.984
_diffrn_measurement_device_type 'Bruker APEX-II CCD'
_diffrn_measurement_method '\f and \w scans'
_diffrn_radiation_monochromator graphite
_diffrn_radiation_type MoK\a
_diffrn_radiation_wavelength 0.71073
_diffrn_reflns_av_R_equivalents 0.0250
_diffrn_reflns_av_unetI/netI 0.0688
_diffrn_reflns_limit_h_max 13
_diffrn_reflns_limit_h_min -13
_diffrn_reflns_limit_k_max 13
_diffrn_reflns_limit_k_min -13
_diffrn_reflns_limit_l_max 17
_diffrn_reflns_limit_l_min -11
_diffrn_reflns_number 8486
_diffrn_reflns_theta_full 25.96
_diffrn_reflns_theta_max 25.96
_diffrn_reflns_theta_min 1.55
_diffrn_source 'fine-focus sealed tube'
_diffrn_standards_number 0
_exptl_absorpt_coefficient_mu 0.223
_exptl_absorpt_correction_T_max 0.7453
_exptl_absorpt_correction_T_min 0.6789
_exptl_absorpt_correction_type multi-scan
_exptl_absorpt_process_details
;
SADABS-2008/1 (Bruker,2008) was used for absorption correction.
wR2(int) was 0.0606 before and 0.0379 after correction.
The Ratio of minimum to maximum transmission is 0.9109.
The \l/2 correction factor is 0.0015.
;
_exptl_crystal_colour colorless
_exptl_crystal_density_diffrn 1.305
_exptl_crystal_density_method 'not measured'
_exptl_crystal_description block
_exptl_crystal_F_000 640
_exptl_crystal_size_max 0.28
_exptl_crystal_size_mid 0.26
_exptl_crystal_size_min 0.18
_refine_diff_density_max 0.277
_refine_diff_density_min -0.311
_refine_diff_density_rms 0.062
_refine_ls_abs_structure_details 'Flack H D (1983), Acta Cryst. A39, 876-881'
_refine_ls_abs_structure_Flack 0.59(5)
_refine_ls_extinction_method none
_refine_ls_goodness_of_fit_ref 1.035
_refine_ls_hydrogen_treatment mixed
_refine_ls_matrix_type full
_refine_ls_number_parameters 759
_refine_ls_number_reflns 7016
_refine_ls_number_restraints 3
_refine_ls_restrained_S_all 1.035
_refine_ls_R_factor_all 0.0683
_refine_ls_R_factor_gt 0.0492
_refine_ls_shift/su_max 0.000
_refine_ls_shift/su_mean 0.000
_refine_ls_structure_factor_coef Fsqd
_refine_ls_weighting_details 'calc w=1/[\s^2^(Fo^2^)+(0.0767P)^2^+0.0000P] where P=(Fo^2^+2Fc^2^)/3'
_refine_ls_weighting_scheme calc
_refine_ls_wR_factor_gt 0.1196
_refine_ls_wR_factor_ref 0.1447
_reflns_number_gt 5507
_reflns_number_total 7016
_reflns_threshold_expression >2sigma(I)
_cod_data_source_file c6qi00449k2.cif
_cod_data_source_block 2
_cod_depositor_comments
;

2020-05-08
Z value and formula fixed to values more according to usual
chemical conventions.                 miguel
;
_cod_original_formula_sum 'C66 H78 K2 O16'
_cod_original_formula_weight 1205.48
_cod_original_formula_moiety 'C66 H78 K2 O16'
_cod_original_formula_units_Z 1
_cod_database_code 4349589
_olex2_refinement_description
;
1. Fixed Uiso
 At 1.2 times of:
  All C(H) groups, All C(H,H) groups
 At 1.5 times of:
  All C(H,H,H) groups
2.a Secondary CH2 refined with riding coordinates:
 C22(H22A,H22B), C23(H23A,H23B), C24(H24A,H24B), C25(H25A,H25B), C26(H26A,
 H26B), C27(H27A,H27B), C28(H28A,H28B), C29(H29A,H29B), C30(H30A,H30B),
 C31(H31A,H31B), C32(H32A,H32B), C33(H33A,H33B), C55(H55A,H55B), C56(H56A,H56B),
  C57(H57A,H57B), C58(H58A,H58B), C59(H59A,H59B), C60(H60A,H60B), C61(H61A,
 H61B), C62(H62A,H62B), C63(H63A,H63B), C64(H64A,H64B), C65(H65A,H65B),
 C66(H66A,H66B)
2.b Aromatic/amide H refined with riding coordinates:
 C2(H2), C3(H3), C5(H5), C6(H6), C7(H7), C8(H8), C13(H13), C14(H14), C15(H15),
 C16(H16), C18(H18), C19(H19), C35(H35), C36(H36), C38(H38), C39(H39), C40(H40),
  C41(H41), C46(H46), C47(H47), C48(H48), C49(H49), C51(H51), C52(H52)
2.c Idealised Me refined as rotating group:
 C21(H21A,H21B,H21C), C54(H54A,H54B,H54C)
;
_olex2_submission_special_instructions 'No special instructions were received'

loop_
_space_group_symop_id
_space_group_symop_operation_xyz
1 'x, y, z'

loop_
_atom_site_label
_atom_site_type_symbol
_atom_site_fract_x
_atom_site_fract_y
_atom_site_fract_z
_atom_site_U_iso_or_equiv
_atom_site_adp_type
_atom_site_occupancy
_atom_site_symmetry_multiplicity
_atom_site_calc_flag
_atom_site_refinement_flags
K1 K 1.22610(10) 1.14685(11) 0.83815(8) 0.0287(3) Uani 1 1 d .
K2 K 0.74889(10) 0.68880(11) 0.53510(8) 0.0301(3) Uani 1 1 d .
O1 O 1.4488(4) 1.3380(4) 0.9255(3) 0.0385(10) Uani 1 1 d .
O2 O 1.4049(4) 1.5500(4) 1.1786(3) 0.0401(11) Uani 1 1 d .
O3 O 1.3381(4) 1.0150(4) 0.9367(3) 0.0384(10) Uani 1 1 d .
O4 O 1.4014(4) 1.0170(4) 0.7524(3) 0.0360(10) Uani 1 1 d .
O5 O 1.2432(4) 1.1020(4) 0.6402(3) 0.0407(11) Uani 1 1 d .
O6 O 0.9864(4) 1.0731(4) 0.6683(3) 0.0390(10) Uani 1 1 d .
O7 O 0.9793(4) 1.1458(4) 0.8725(3) 0.0369(10) Uani 1 1 d .
O8 O 1.1198(4) 1.0585(4) 0.9985(3) 0.0349(10) Uani 1 1 d .
O9 O 0.5228(4) 0.4890(4) 0.4733(3) 0.0351(10) Uani 1 1 d .
O10 O 0.6587(4) 0.2567(4) 0.5549(3) 0.0386(10) Uani 1 1 d .
O11 O 0.9780(3) 0.7088(4) 0.6769(3) 0.0295(9) Uani 1 1 d .
O12 O 0.9706(4) 0.6688(5) 0.4740(3) 0.0378(10) Uani 1 1 d .
O13 O 0.8347(3) 0.7739(4) 0.3725(3) 0.0288(9) Uani 1 1 d .
O14 O 0.6154(4) 0.8069(4) 0.4461(3) 0.0339(9) Uani 1 1 d .
O15 O 0.5767(3) 0.8038(4) 0.6418(3) 0.0300(9) Uani 1 1 d .
O16 O 0.7541(4) 0.7362(4) 0.7376(3) 0.0340(10) Uani 1 1 d .
C1 C 1.5335(5) 1.4616(6) 0.9635(4) 0.0289(13) Uani 1 1 d .
C2 C 1.6725(6) 1.4955(6) 0.9633(4) 0.0333(14) Uani 1 1 d .
H2 H 1.6997 1.4264 0.9347 0.040 Uiso 1 1 calc R
C3 C 1.7670(5) 1.6249(6) 1.0032(4) 0.0278(12) Uani 1 1 d .
H3 H 1.8560 1.6412 1.0020 0.033 Uiso 1 1 calc R
C4 C 1.7307(5) 1.7340(5) 1.0463(4) 0.0238(12) Uani 1 1 d .
C5 C 1.8251(5) 1.8680(6) 1.0881(4) 0.0268(12) Uani 1 1 d .
H5 H 1.9141 1.8860 1.0860 0.032 Uiso 1 1 calc R
C6 C 1.7900(5) 1.9725(6) 1.1315(4) 0.0299(13) Uani 1 1 d .
H6 H 1.8547 2.0601 1.1603 0.036 Uiso 1 1 calc R
C7 C 1.6549(5) 1.9465(6) 1.1322(4) 0.0305(13) Uani 1 1 d .
H7 H 1.6297 2.0172 1.1601 0.037 Uiso 1 1 calc R
C8 C 1.5605(5) 1.8172(5) 1.0920(4) 0.0263(12) Uani 1 1 d .
H8 H 1.4718 1.8022 1.0938 0.032 Uiso 1 1 calc R
C9 C 1.5924(5) 1.7057(5) 1.0481(4) 0.0233(11) Uani 1 1 d .
C10 C 1.4964(5) 1.5702(5) 1.0080(4) 0.0245(12) Uani 1 1 d .
C11 C 1.3524(5) 1.5438(5) 1.0123(4) 0.0247(12) Uani 1 1 d .
C12 C 1.2594(5) 1.5288(6) 0.9266(4) 0.0308(13) Uani 1 1 d .
C13 C 1.2920(5) 1.5280(6) 0.8337(4) 0.0359(14) Uani 1 1 d .
H13 H 1.3778 1.5356 0.8274 0.043 Uiso 1 1 calc R
C14 C 1.2028(6) 1.5167(6) 0.7529(5) 0.0431(15) Uani 1 1 d .
H14 H 1.2275 1.5152 0.6922 0.052 Uiso 1 1 calc R
C15 C 1.0728(6) 1.5070(6) 0.7608(5) 0.0460(16) Uani 1 1 d .
H15 H 1.0124 1.5013 0.7060 0.055 Uiso 1 1 calc R
C16 C 1.0354(5) 1.5061(5) 0.8491(5) 0.0390(14) Uani 1 1 d .
H16 H 0.9495 1.5001 0.8539 0.047 Uiso 1 1 calc R
C17 C 1.1256(5) 1.5140(5) 0.9336(4) 0.0316(13) Uani 1 1 d .
C18 C 1.0891(6) 1.5099(6) 1.0248(5) 0.0360(14) Uani 1 1 d .
H18 H 1.0026 1.5008 1.0301 0.043 Uiso 1 1 calc R
C19 C 1.1775(6) 1.5191(6) 1.1052(5) 0.0339(14) Uani 1 1 d .
H19 H 1.1510 1.5135 1.1641 0.041 Uiso 1 1 calc R
C20 C 1.3110(5) 1.5372(6) 1.0983(4) 0.0290(13) Uani 1 1 d .
C21 C 1.3616(6) 1.5277(7) 1.2647(5) 0.0427(16) Uani 1 1 d .
H21A H 1.3326 1.5966 1.2984 0.064 Uiso 1 1 calc R
H21B H 1.4347 1.5301 1.3110 0.064 Uiso 1 1 calc R
H21C H 1.2885 1.4415 1.2427 0.064 Uiso 1 1 calc R
C22 C 1.2951(7) 0.9800(7) 1.0189(5) 0.0461(17) Uani 1 1 d .
H22A H 1.3704 0.9874 1.0673 0.055 Uiso 1 1 calc R
H22B H 1.2282 0.8885 0.9940 0.055 Uiso 1 1 calc R
C23 C 1.2364(6) 1.0776(7) 1.0683(4) 0.0425(16) Uani 1 1 d .
H23A H 1.2127 1.0638 1.1289 0.051 Uiso 1 1 calc R
H23B H 1.3023 1.1689 1.0885 0.051 Uiso 1 1 calc R
C24 C 1.0709(6) 1.1596(6) 1.0379(5) 0.0439(17) Uani 1 1 d .
H24A H 1.1381 1.2472 1.0483 0.053 Uiso 1 1 calc R
H24B H 1.0518 1.1602 1.1029 0.053 Uiso 1 1 calc R
C25 C 0.9460(6) 1.1309(7) 0.9637(5) 0.0468(17) Uani 1 1 d .
H25A H 0.8819 1.0401 0.9484 0.056 Uiso 1 1 calc R
H25B H 0.9056 1.1928 0.9929 0.056 Uiso 1 1 calc R
C26 C 0.8635(6) 1.1038(7) 0.7935(5) 0.0481(17) Uani 1 1 d .
H26A H 0.8052 1.1473 0.8188 0.058 Uiso 1 1 calc R
H26B H 0.8142 1.0073 0.7711 0.058 Uiso 1 1 calc R
C27 C 0.9045(6) 1.1396(7) 0.7072(5) 0.0492(17) Uani 1 1 d .
H27A H 0.8256 1.1137 0.6540 0.059 Uiso 1 1 calc R
H27B H 0.9537 1.2361 0.7297 0.059 Uiso 1 1 calc R
C28 C 1.0340(7) 1.1130(7) 0.5889(5) 0.0471(15) Uani 1 1 d .
H28A H 1.0779 1.2102 0.6130 0.057 Uiso 1 1 calc R
H28B H 0.9591 1.0833 0.5313 0.057 Uiso 1 1 calc R
C29 C 1.1312(6) 1.0521(6) 0.5566(4) 0.0428(16) Uani 1 1 d .
H29A H 1.0881 0.9550 0.5341 0.051 Uiso 1 1 calc R
H29B H 1.1604 1.0751 0.5003 0.051 Uiso 1 1 calc R
C30 C 1.3542(7) 1.0767(7) 0.6095(5) 0.0476(18) Uani 1 1 d .
H30A H 1.3919 1.1318 0.5712 0.057 Uiso 1 1 calc R
H30B H 1.3251 0.9830 0.5663 0.057 Uiso 1 1 calc R
C31 C 1.4568(6) 1.1096(6) 0.7024(5) 0.0405(16) Uani 1 1 d .
H31A H 1.5370 1.1015 0.6841 0.049 Uiso 1 1 calc R
H31B H 1.4807 1.2013 0.7480 0.049 Uiso 1 1 calc R
C32 C 1.4957(6) 1.0374(7) 0.8379(5) 0.0438(16) Uani 1 1 d .
H32A H 1.5375 1.1322 0.8803 0.053 Uiso 1 1 calc R
H32B H 1.5653 1.0088 0.8164 0.053 Uiso 1 1 calc R
C33 C 1.4275(6) 0.9588(7) 0.8970(5) 0.0422(15) Uani 1 1 d .
H33A H 1.3783 0.8651 0.8532 0.051 Uiso 1 1 calc R
H33B H 1.4931 0.9639 0.9521 0.051 Uiso 1 1 calc R
C34 C 0.4353(5) 0.3672(6) 0.4318(4) 0.0283(13) Uani 1 1 d .
C35 C 0.2945(6) 0.3380(6) 0.4227(4) 0.0304(13) Uani 1 1 d .
H35 H 0.2684 0.4081 0.4506 0.036 Uiso 1 1 calc R
C36 C 0.1987(5) 0.2112(6) 0.3746(4) 0.0336(14) Uani 1 1 d .
H36 H 0.1089 0.1977 0.3694 0.040 Uiso 1 1 calc R
C37 C 0.2309(5) 0.0996(5) 0.3323(4) 0.0255(12) Uani 1 1 d .
C38 C 0.1317(5) -0.0322(6) 0.2803(4) 0.0302(13) Uani 1 1 d .
H38 H 0.0416 -0.0471 0.2747 0.036 Uiso 1 1 calc R
C39 C 0.1663(6) -0.1394(6) 0.2377(4) 0.0346(14) Uani 1 1 d .
H39 H 0.1002 -0.2254 0.2031 0.042 Uiso 1 1 calc R
C40 C 0.3025(6) -0.1164(6) 0.2474(4) 0.0332(13) Uani 1 1 d .
H40 H 0.3266 -0.1880 0.2196 0.040 Uiso 1 1 calc R
C41 C 0.3996(5) 0.0095(5) 0.2970(4) 0.0259(12) Uani 1 1 d .
H41 H 0.4891 0.0219 0.3021 0.031 Uiso 1 1 calc R
C42 C 0.3688(5) 0.1228(5) 0.3415(4) 0.0236(12) Uani 1 1 d .
C43 C 0.4689(5) 0.2555(5) 0.3929(4) 0.0222(11) Uani 1 1 d .
C44 C 0.6129(5) 0.2787(5) 0.3923(4) 0.0249(12) Uani 1 1 d .
C45 C 0.6614(5) 0.2978(5) 0.3065(4) 0.0257(12) Uani 1 1 d .
C46 C 0.5799(6) 0.3016(6) 0.2225(4) 0.0325(14) Uani 1 1 d .
H46 H 0.4932 0.2947 0.2247 0.039 Uiso 1 1 calc R
C47 C 0.6234(6) 0.3149(6) 0.1401(4) 0.0360(14) Uani 1 1 d .
H47 H 0.5664 0.3162 0.0867 0.043 Uiso 1 1 calc R
C48 C 0.7546(6) 0.3268(6) 0.1340(5) 0.0418(15) Uani 1 1 d .
H48 H 0.7843 0.3356 0.0768 0.050 Uiso 1 1 calc R
C49 C 0.8370(6) 0.3253(5) 0.2123(5) 0.0403(15) Uani 1 1 d .
H49 H 0.9239 0.3345 0.2085 0.048 Uiso 1 1 calc R
C50 C 0.7938(5) 0.3101(6) 0.3010(5) 0.0314(13) Uani 1 1 d .
C51 C 0.8761(6) 0.3060(6) 0.3826(5) 0.0400(16) Uani 1 1 d .
H51 H 0.9629 0.3131 0.3801 0.048 Uiso 1 1 calc R
C52 C 0.8308(5) 0.2918(6) 0.4647(5) 0.0389(15) Uani 1 1 d .
H52 H 0.8883 0.2924 0.5188 0.047 Uiso 1 1 calc R
C53 C 0.6986(5) 0.2762(5) 0.4704(4) 0.0310(13) Uani 1 1 d .
C54 C 0.6692(6) 0.3786(6) 0.6317(5) 0.0452(15) Uani 1 1 d .
H54A H 0.7618 0.4396 0.6581 0.068 Uiso 1 1 calc R
H54B H 0.6333 0.3581 0.6860 0.068 Uiso 1 1 calc R
H54C H 0.6195 0.4195 0.6022 0.068 Uiso 1 1 calc R
C55 C 0.8636(6) 0.7436(6) 0.8090(4) 0.0348(14) Uani 1 1 d .
H55A H 0.8483 0.6551 0.8106 0.042 Uiso 1 1 calc R
H55B H 0.8712 0.8029 0.8768 0.042 Uiso 1 1 calc R
C56 C 0.9895(5) 0.7961(6) 0.7762(4) 0.0367(13) Uani 1 1 d .
H56A H 1.0055 0.8854 0.7762 0.044 Uiso 1 1 calc R
H56B H 1.0651 0.8025 0.8237 0.044 Uiso 1 1 calc R
C57 C 1.0986(5) 0.7526(6) 0.6456(5) 0.0360(13) Uani 1 1 d .
H57A H 1.1707 0.7485 0.6896 0.043 Uiso 1 1 calc R
H57B H 1.1233 0.8451 0.6504 0.043 Uiso 1 1 calc R
C58 C 1.0779(5) 0.6635(6) 0.5372(4) 0.0376(14) Uani 1 1 d .
H58A H 1.1593 0.6935 0.5145 0.045 Uiso 1 1 calc R
H58B H 1.0570 0.5717 0.5329 0.045 Uiso 1 1 calc R
C59 C 0.9939(5) 0.6771(6) 0.3801(4) 0.0297(13) Uani 1 1 d .
H59A H 1.0187 0.6046 0.3445 0.036 Uiso 1 1 calc R
H59B H 1.0667 0.7618 0.3918 0.036 Uiso 1 1 calc R
C60 C 0.8681(5) 0.6669(6) 0.3177(4) 0.0333(13) Uani 1 1 d .
H60A H 0.8817 0.6730 0.2528 0.040 Uiso 1 1 calc R
H60B H 0.7958 0.5812 0.3046 0.040 Uiso 1 1 calc R
C61 C 0.7231(5) 0.7768(7) 0.3101(4) 0.0358(14) Uani 1 1 d .
H61A H 0.6547 0.6864 0.2760 0.043 Uiso 1 1 calc R
H61B H 0.7526 0.8116 0.2586 0.043 Uiso 1 1 calc R
C62 C 0.6662(6) 0.8642(7) 0.3752(5) 0.0353(14) Uani 1 1 d .
H62A H 0.7354 0.9537 0.4115 0.042 Uiso 1 1 calc R
H62B H 0.5946 0.8712 0.3329 0.042 Uiso 1 1 calc R
C63 C 0.5345(6) 0.8657(7) 0.4977(4) 0.0372(14) Uani 1 1 d .
H63A H 0.4640 0.8650 0.4490 0.045 Uiso 1 1 calc R
H63B H 0.5888 0.9581 0.5423 0.045 Uiso 1 1 calc R
C64 C 0.4748(5) 0.7837(6) 0.5590(4) 0.0342(14) Uani 1 1 d .
H64A H 0.4062 0.8101 0.5850 0.041 Uiso 1 1 calc R
H64B H 0.4330 0.6892 0.5158 0.041 Uiso 1 1 calc R
C65 C 0.5303(5) 0.7090(6) 0.6899(5) 0.0356(14) Uani 1 1 d .
H65A H 0.5022 0.6184 0.6408 0.043 Uiso 1 1 calc R
H65B H 0.4537 0.7169 0.7150 0.043 Uiso 1 1 calc R
C66 C 0.6408(5) 0.7353(6) 0.7767(4) 0.0347(14) Uani 1 1 d .
H66A H 0.6617 0.8213 0.8300 0.042 Uiso 1 1 calc R
H66B H 0.6138 0.6655 0.8050 0.042 Uiso 1 1 calc R

loop_
_atom_site_aniso_label
_atom_site_aniso_U_11
_atom_site_aniso_U_22
_atom_site_aniso_U_33
_atom_site_aniso_U_23
_atom_site_aniso_U_13
_atom_site_aniso_U_12
K1 0.0244(6) 0.0314(6) 0.0257(6) 0.0088(5) 0.0066(5) 0.0071(5)
K2 0.0253(6) 0.0405(7) 0.0297(6) 0.0168(6) 0.0081(5) 0.0153(5)
O1 0.034(2) 0.021(2) 0.049(3) 0.0048(19) 0.0038(19) 0.0072(18)
O2 0.029(2) 0.058(3) 0.031(2) 0.022(2) 0.0042(17) 0.011(2)
O3 0.044(2) 0.047(3) 0.034(2) 0.020(2) 0.0146(19) 0.024(2)
O4 0.032(2) 0.035(2) 0.034(2) 0.0097(18) 0.0101(18) 0.0072(18)
O5 0.051(2) 0.047(3) 0.028(2) 0.012(2) 0.0165(19) 0.022(2)
O6 0.045(2) 0.035(2) 0.044(2) 0.019(2) 0.008(2) 0.0210(19)
O7 0.026(2) 0.034(2) 0.049(3) 0.0148(19) 0.0111(18) 0.0092(17)
O8 0.030(2) 0.036(2) 0.030(2) 0.0080(18) 0.0065(17) 0.0056(18)
O9 0.034(2) 0.024(2) 0.039(2) 0.0046(18) 0.0064(18) 0.0081(18)
O10 0.043(2) 0.035(2) 0.034(2) 0.0163(18) 0.0024(18) 0.0088(18)
O11 0.0203(18) 0.0284(19) 0.032(2) 0.0071(16) 0.0018(15) 0.0057(16)
O12 0.026(2) 0.065(3) 0.037(2) 0.030(2) 0.0145(18) 0.0228(19)
O13 0.0274(19) 0.035(2) 0.0227(19) 0.0092(17) 0.0055(16) 0.0119(17)
O14 0.035(2) 0.048(2) 0.034(2) 0.0207(19) 0.0136(18) 0.0276(19)
O15 0.0272(19) 0.034(2) 0.0252(19) 0.0077(17) 0.0089(15) 0.0102(17)
O16 0.034(2) 0.045(2) 0.027(2) 0.0173(19) 0.0108(17) 0.0148(19)
C1 0.027(3) 0.027(3) 0.029(3) 0.009(2) 0.004(2) 0.008(2)
C2 0.039(3) 0.032(3) 0.027(3) 0.004(3) 0.005(3) 0.019(3)
C3 0.023(3) 0.030(3) 0.029(3) 0.012(2) 0.003(2) 0.009(2)
C4 0.024(3) 0.027(3) 0.022(3) 0.012(2) 0.002(2) 0.011(2)
C5 0.027(3) 0.031(3) 0.026(3) 0.018(2) 0.009(2) 0.010(2)
C6 0.030(3) 0.024(3) 0.026(3) 0.008(2) 0.004(2) 0.000(2)
C7 0.034(3) 0.023(3) 0.034(3) 0.009(3) 0.008(3) 0.011(2)
C8 0.025(3) 0.028(3) 0.025(3) 0.009(2) 0.005(2) 0.010(2)
C9 0.021(3) 0.029(3) 0.027(3) 0.017(2) 0.007(2) 0.011(2)
C10 0.019(2) 0.029(3) 0.023(3) 0.009(2) 0.002(2) 0.008(2)
C11 0.021(3) 0.017(3) 0.031(3) 0.006(2) 0.000(2) 0.006(2)
C12 0.030(3) 0.026(3) 0.032(3) 0.012(2) 0.005(2) 0.006(2)
C13 0.026(3) 0.038(3) 0.035(3) 0.015(3) 0.000(2) 0.003(3)
C14 0.044(3) 0.041(3) 0.038(3) 0.022(3) 0.002(3) 0.005(3)
C15 0.035(3) 0.046(4) 0.053(4) 0.024(3) -0.005(3) 0.013(3)
C16 0.029(3) 0.030(3) 0.056(4) 0.017(3) -0.001(3) 0.012(2)
C17 0.030(3) 0.020(3) 0.037(3) 0.006(2) 0.001(2) 0.006(2)
C18 0.027(3) 0.029(3) 0.049(4) 0.011(3) 0.010(3) 0.010(2)
C19 0.034(3) 0.025(3) 0.039(3) 0.008(3) 0.012(3) 0.009(2)
C20 0.027(3) 0.025(3) 0.029(3) 0.010(2) 0.004(2) 0.006(2)
C21 0.042(3) 0.053(4) 0.029(3) 0.019(3) 0.007(3) 0.010(3)
C22 0.051(4) 0.052(4) 0.030(3) 0.019(3) 0.002(3) 0.014(3)
C23 0.042(3) 0.052(4) 0.026(3) 0.015(3) 0.005(3) 0.010(3)
C24 0.046(4) 0.037(3) 0.035(3) 0.000(3) 0.020(3) 0.010(3)
C25 0.044(4) 0.038(3) 0.055(4) 0.010(3) 0.028(3) 0.013(3)
C26 0.029(3) 0.047(4) 0.067(5) 0.019(4) 0.009(3) 0.015(3)
C27 0.040(3) 0.044(4) 0.061(4) 0.018(3) 0.002(3) 0.018(3)
C28 0.059(4) 0.056(4) 0.038(3) 0.027(3) 0.004(3) 0.030(3)
C29 0.061(4) 0.042(4) 0.027(3) 0.017(3) 0.005(3) 0.019(3)
C30 0.060(4) 0.042(4) 0.037(4) 0.008(3) 0.032(3) 0.014(3)
C31 0.040(3) 0.033(3) 0.041(4) 0.006(3) 0.026(3) 0.008(3)
C32 0.032(3) 0.045(4) 0.047(4) 0.006(3) 0.009(3) 0.016(3)
C33 0.040(3) 0.045(4) 0.046(4) 0.016(3) 0.009(3) 0.023(3)
C34 0.029(3) 0.034(3) 0.025(3) 0.014(2) 0.004(2) 0.015(3)
C35 0.033(3) 0.034(3) 0.037(3) 0.016(3) 0.014(3) 0.024(3)
C36 0.026(3) 0.053(4) 0.037(3) 0.024(3) 0.014(3) 0.026(3)
C37 0.028(3) 0.027(3) 0.025(3) 0.012(2) 0.011(2) 0.010(2)
C38 0.020(3) 0.035(3) 0.026(3) 0.008(2) 0.006(2) 0.002(2)
C39 0.033(3) 0.030(3) 0.032(3) 0.008(3) 0.012(3) 0.004(3)
C40 0.036(3) 0.032(3) 0.033(3) 0.009(3) 0.009(3) 0.018(3)
C41 0.027(3) 0.028(3) 0.027(3) 0.012(2) 0.010(2) 0.014(2)
C42 0.025(3) 0.025(3) 0.017(2) 0.006(2) 0.005(2) 0.006(2)
C43 0.025(3) 0.022(3) 0.022(3) 0.009(2) 0.006(2) 0.011(2)
C44 0.022(3) 0.022(3) 0.027(3) 0.004(2) 0.005(2) 0.008(2)
C45 0.024(3) 0.019(3) 0.029(3) 0.003(2) 0.005(2) 0.008(2)
C46 0.031(3) 0.029(3) 0.030(3) 0.006(2) 0.007(2) 0.009(2)
C47 0.043(3) 0.029(3) 0.029(3) 0.007(2) 0.008(3) 0.009(3)
C48 0.052(4) 0.030(3) 0.042(3) 0.010(3) 0.025(3) 0.013(3)
C49 0.040(3) 0.026(3) 0.051(4) 0.006(3) 0.024(3) 0.012(3)
C50 0.025(3) 0.023(3) 0.046(4) 0.013(3) 0.013(3) 0.008(2)
C51 0.023(3) 0.032(3) 0.065(4) 0.018(3) 0.008(3) 0.012(3)
C52 0.027(3) 0.032(3) 0.051(4) 0.012(3) -0.007(3) 0.011(3)
C53 0.032(3) 0.023(3) 0.035(3) 0.009(2) 0.003(2) 0.010(2)
C54 0.043(3) 0.046(4) 0.036(3) 0.011(3) 0.005(3) 0.009(3)
C55 0.044(3) 0.041(3) 0.022(3) 0.008(2) 0.003(2) 0.023(3)
C56 0.034(3) 0.037(3) 0.034(3) 0.006(3) -0.003(2) 0.017(3)
C57 0.026(3) 0.038(3) 0.043(3) 0.021(3) 0.002(2) 0.008(2)
C58 0.027(3) 0.045(3) 0.045(3) 0.023(3) 0.011(3) 0.014(3)
C59 0.027(3) 0.030(3) 0.032(3) 0.007(2) 0.012(2) 0.013(2)
C60 0.033(3) 0.037(3) 0.026(3) 0.008(3) 0.008(2) 0.011(3)
C61 0.030(3) 0.053(4) 0.024(3) 0.015(3) 0.003(2) 0.015(3)
C62 0.030(3) 0.049(4) 0.042(3) 0.028(3) 0.006(3) 0.025(3)
C63 0.035(3) 0.050(4) 0.028(3) 0.008(3) 0.006(2) 0.024(3)
C64 0.026(3) 0.036(3) 0.034(3) 0.001(3) 0.003(2) 0.017(3)
C65 0.029(3) 0.035(3) 0.040(3) 0.014(3) 0.014(3) 0.006(3)
C66 0.032(3) 0.037(3) 0.033(3) 0.012(3) 0.016(2) 0.010(3)

loop_
_atom_type_symbol
_atom_type_description
_atom_type_scat_dispersion_real
_atom_type_scat_dispersion_imag
_atom_type_scat_source
C C 0.0033 0.0016 'International Tables Vol C Tables 4.2.6.8 and 6.1.1.4'
H H 0.0000 0.0000 'International Tables Vol C Tables 4.2.6.8 and 6.1.1.4'
K K 0.2009 0.2494 'International Tables Vol C Tables 4.2.6.8 and 6.1.1.4'
O O 0.0106 0.0060 'International Tables Vol C Tables 4.2.6.8 and 6.1.1.4'

loop_
_geom_angle_atom_site_label_1
_geom_angle_atom_site_label_2
_geom_angle_atom_site_label_3
_geom_angle
O1 K1 O3 82.97(14)
O1 K1 O4 80.84(12)
O1 K1 O5 98.70(14)
O1 K1 O6 137.55(14)
O1 K1 O7 125.40(13)
O1 K1 O8 106.50(13)
O1 K1 C24 100.97(15)
O3 K1 O4 57.99(12)
O3 K1 O6 137.75(12)
O3 K1 O8 57.75(11)
O3 K1 C24 79.01(15)
O4 K1 O6 108.45(12)
O4 K1 O8 113.49(12)
O4 K1 C24 136.59(15)
O5 K1 O3 115.62(13)
O5 K1 O4 58.90(13)
O5 K1 O6 57.91(12)
O5 K1 O7 114.53(14)
O5 K1 O8 152.26(13)
O5 K1 C24 156.85(15)
O6 K1 C24 99.05(14)
O7 K1 O3 115.55(13)
O7 K1 O4 153.38(12)
O7 K1 O6 56.93(12)
O7 K1 O8 58.81(12)
O7 K1 C24 43.03(14)
O8 K1 O6 106.93(12)
O8 K1 C24 23.93(14)
O9 K2 O11 123.02(13)
O9 K2 O12 122.06(14)
O9 K2 O13 112.77(12)
O9 K2 O14 84.76(13)
O9 K2 O15 77.45(12)
O9 K2 O16 93.47(12)
O9 K2 C60 103.79(13)
O9 K2 C64 66.72(14)
O9 K2 C65 64.64(13)
O11 K2 O15 112.06(11)
O11 K2 C60 101.00(12)
O11 K2 C64 135.29(12)
O11 K2 C65 100.81(13)
O12 K2 O11 58.55(11)
O12 K2 O13 57.98(11)
O12 K2 O14 117.92(12)
O12 K2 O15 160.48(13)
O12 K2 O16 117.00(13)
O12 K2 C60 42.66(13)
O12 K2 C64 159.55(15)
O12 K2 C65 159.15(14)
O13 K2 O11 110.40(11)
O13 K2 O15 118.00(12)
O13 K2 C60 23.71(13)
O13 K2 C64 101.92(13)
O13 K2 C65 140.93(14)
O14 K2 O11 150.48(12)
O14 K2 O13 60.04(11)
O14 K2 O15 60.55(11)
O14 K2 O16 115.29(13)
O14 K2 C60 79.23(13)
O14 K2 C64 41.88(13)
O14 K2 C65 81.21(13)
O15 K2 C60 139.62(13)
O15 K2 C64 23.24(12)
O15 K2 C65 24.19(13)
O16 K2 O11 58.47(11)
O16 K2 O13 151.83(12)
O16 K2 O15 56.11(12)
O16 K2 C60 158.67(13)
O16 K2 C64 78.45(13)
O16 K2 C65 42.61(13)
C60 K2 C64 119.75(14)
C65 K2 C60 158.16(14)
C65 K2 C64 39.52(15)
C1 O1 K1 156.6(4)
C20 O2 C21 118.5(4)
C22 O3 K1 123.4(4)
C33 O3 K1 121.3(4)
C33 O3 C22 114.6(5)
C31 O4 K1 95.5(3)
C32 O4 K1 104.3(3)
C32 O4 C31 111.6(4)
C29 O5 K1 124.1(3)
C29 O5 C30 112.1(5)
C30 O5 K1 119.6(4)
C27 O6 K1 109.1(4)
C27 O6 C28 110.7(5)
C28 O6 K1 108.5(3)
C25 O7 K1 118.8(4)
C26 O7 K1 123.9(4)
C26 O7 C25 112.2(4)
C23 O8 K1 104.0(3)
C24 O8 K1 98.4(3)
C24 O8 C23 111.4(5)
C34 O9 K2 160.0(4)
C53 O10 C54 113.1(4)
C56 O11 K2 109.4(3)
C57 O11 K2 111.8(3)
C57 O11 C56 111.1(4)
C58 O12 K2 123.3(3)
C59 O12 K2 122.0(3)
C59 O12 C58 114.4(4)
C60 O13 K2 101.2(3)
C60 O13 C61 110.0(4)
C61 O13 K2 109.3(3)
C62 O14 K2 120.5(3)
C63 O14 K2 120.1(3)
C63 O14 C62 113.8(4)
C64 O15 K2 102.0(3)
C64 O15 C65 111.8(4)
C65 O15 K2 98.0(3)
C55 O16 K2 123.0(3)
C66 O16 K2 122.4(3)
C66 O16 C55 113.9(4)
O1 C1 C2 120.6(5)
O1 C1 C10 122.8(5)
C10 C1 C2 116.6(5)
C1 C2 H2 118.5
C3 C2 C1 123.1(5)
C3 C2 H2 118.5
C2 C3 H3 119.6
C2 C3 C4 120.8(5)
C4 C3 H3 119.6
C3 C4 C9 118.4(5)
C5 C4 C3 122.3(5)
C5 C4 C9 119.3(5)
C4 C5 H5 119.0
C6 C5 C4 122.0(5)
C6 C5 H5 119.0
C5 C6 H6 120.3
C5 C6 C7 119.3(5)
C7 C6 H6 120.3
C6 C7 H7 119.9
C8 C7 C6 120.2(5)
C8 C7 H7 119.9
C7 C8 H8 118.7
C7 C8 C9 122.6(5)
C9 C8 H8 118.7
C8 C9 C4 116.7(5)
C8 C9 C10 123.5(5)
C10 C9 C4 119.8(5)
C1 C10 C9 121.3(5)
C1 C10 C11 120.3(5)
C9 C10 C11 118.5(5)
C12 C11 C10 119.5(5)
C20 C11 C10 121.2(5)
C20 C11 C12 119.3(5)
C11 C12 C17 119.4(5)
C13 C12 C11 122.9(5)
C13 C12 C17 117.7(5)
C12 C13 H13 118.8
C14 C13 C12 122.4(6)
C14 C13 H13 118.8
C13 C14 H14 120.0
C13 C14 C15 120.0(6)
C15 C14 H14 120.0
C14 C15 H15 120.0
C16 C15 C14 120.0(6)
C16 C15 H15 120.0
C15 C16 H16 119.5
C15 C16 C17 121.0(5)
C17 C16 H16 119.5
C16 C17 C12 118.9(6)
C18 C17 C12 118.7(5)
C18 C17 C16 122.4(5)
C17 C18 H18 119.3
C19 C18 C17 121.5(5)
C19 C18 H18 119.3
C18 C19 H19 120.4
C18 C19 C20 119.3(6)
C20 C19 H19 120.4
O2 C20 C19 121.3(5)
C11 C20 O2 116.9(5)
C11 C20 C19 121.8(5)
O2 C21 H21A 109.5
O2 C21 H21B 109.5
O2 C21 H21C 109.5
H21A C21 H21B 109.5
H21A C21 H21C 109.5
H21B C21 H21C 109.5
O3 C22 H22A 110.5
O3 C22 H22B 110.5
O3 C22 C23 106.0(5)
H22A C22 H22B 108.7
C23 C22 H22A 110.5
C23 C22 H22B 110.5
O8 C23 C22 109.8(5)
O8 C23 H23A 109.7
O8 C23 H23B 109.7
C22 C23 H23A 109.7
C22 C23 H23B 109.7
H23A C23 H23B 108.2
K1 C24 H24A 68.7
K1 C24 H24B 162.3
O8 C24 K1 57.7(3)
O8 C24 H24A 109.9
O8 C24 H24B 109.9
O8 C24 C25 108.9(5)
H24A C24 H24B 108.3
C25 C24 K1 87.0(3)
C25 C24 H24A 109.9
C25 C24 H24B 109.9
O7 C25 C24 109.0(5)
O7 C25 H25A 109.9
O7 C25 H25B 109.9
C24 C25 H25A 109.9
C24 C25 H25B 109.9
H25A C25 H25B 108.3
O7 C26 H26A 109.8
O7 C26 H26B 109.8
O7 C26 C27 109.4(5)
H26A C26 H26B 108.2
C27 C26 H26A 109.8
C27 C26 H26B 109.8
O6 C27 C26 109.8(6)
O6 C27 H27A 109.7
O6 C27 H27B 109.7
C26 C27 H27A 109.7
C26 C27 H27B 109.7
H27A C27 H27B 108.2
O6 C28 H28A 109.8
O6 C28 H28B 109.8
O6 C28 C29 109.5(5)
H28A C28 H28B 108.2
C29 C28 H28A 109.8
C29 C28 H28B 109.8
O5 C29 C28 109.0(5)
O5 C29 H29A 109.9
O5 C29 H29B 109.9
C28 C29 H29A 109.9
C28 C29 H29B 109.9
H29A C29 H29B 108.3
O5 C30 H30A 110.0
O5 C30 H30B 110.0
O5 C30 C31 108.3(5)
H30A C30 H30B 108.4
C31 C30 H30A 110.0
C31 C30 H30B 110.0
O4 C31 C30 108.5(5)
O4 C31 H31A 110.0
O4 C31 H31B 110.0
C30 C31 H31A 110.0
C30 C31 H31B 110.0
H31A C31 H31B 108.4
O4 C32 H32A 109.8
O4 C32 H32B 109.8
O4 C32 C33 109.3(5)
H32A C32 H32B 108.3
C33 C32 H32A 109.8
C33 C32 H32B 109.8
O3 C33 C32 107.5(5)
O3 C33 H33A 110.2
O3 C33 H33B 110.2
C32 C33 H33A 110.2
C32 C33 H33B 110.2
H33A C33 H33B 108.5
O9 C34 C35 120.5(5)
O9 C34 C43 123.3(5)
C43 C34 C35 116.2(5)
C34 C35 H35 119.0
C36 C35 C34 122.1(5)
C36 C35 H35 119.0
C35 C36 H36 118.9
C35 C36 C37 122.1(5)
C37 C36 H36 118.9
C36 C37 C38 122.5(5)
C36 C37 C42 117.9(5)
C38 C37 C42 119.6(5)
C37 C38 H38 119.4
C39 C38 C37 121.2(5)
C39 C38 H38 119.4
C38 C39 H39 120.5
C38 C39 C40 119.1(5)
C40 C39 H39 120.5
C39 C40 H40 119.6
C41 C40 C39 120.8(6)
C41 C40 H40 119.6
C40 C41 H41 118.9
C40 C41 C42 122.1(5)
C42 C41 H41 118.9
C37 C42 C41 117.2(5)
C37 C42 C43 119.8(5)
C43 C42 C41 123.0(5)
C34 C43 C42 121.8(5)
C34 C43 C44 119.3(4)
C42 C43 C44 118.4(5)
C45 C44 C43 119.6(5)
C53 C44 C43 121.8(5)
C53 C44 C45 118.6(5)
C46 C45 C44 122.4(5)
C46 C45 C50 117.1(5)
C50 C45 C44 120.5(5)
C45 C46 H46 118.7
C47 C46 C45 122.7(6)
C47 C46 H46 118.7
C46 C47 H47 119.7
C46 C47 C48 120.5(6)
C48 C47 H47 119.7
C47 C48 H48 120.4
C49 C48 C47 119.3(6)
C49 C48 H48 120.4
C48 C49 H49 119.1
C48 C49 C50 121.8(5)
C50 C49 H49 119.1
C45 C50 C49 118.6(6)
C51 C50 C45 118.3(5)
C51 C50 C49 123.0(5)
C50 C51 H51 119.6
C52 C51 C50 120.8(5)
C52 C51 H51 119.6
C51 C52 H52 119.2
C51 C52 C53 121.6(6)
C53 C52 H52 119.2
O10 C53 C44 121.9(5)
O10 C53 C52 118.0(5)
C44 C53 C52 120.1(5)
O10 C54 H54A 109.5
O10 C54 H54B 109.5
O10 C54 H54C 109.5
H54A C54 H54B 109.5
H54A C54 H54C 109.5
H54B C54 H54C 109.5
O16 C55 H55A 110.0
O16 C55 H55B 110.0
O16 C55 C56 108.3(5)
H55A C55 H55B 108.4
C56 C55 H55A 110.0
C56 C55 H55B 110.0
O11 C56 C55 109.8(4)
O11 C56 H56A 109.7
O11 C56 H56B 109.7
C55 C56 H56A 109.7
C55 C56 H56B 109.7
H56A C56 H56B 108.2
O11 C57 H57A 109.9
O11 C57 H57B 109.9
O11 C57 C58 109.1(4)
H57A C57 H57B 108.3
C58 C57 H57A 109.9
C58 C57 H57B 109.9
O12 C58 C57 109.2(5)
O12 C58 H58A 109.8
O12 C58 H58B 109.8
C57 C58 H58A 109.8
C57 C58 H58B 109.8
H58A C58 H58B 108.3
O12 C59 H59A 110.0
O12 C59 H59B 110.0
O12 C59 C60 108.4(4)
H59A C59 H59B 108.4
C60 C59 H59A 110.0
C60 C59 H59B 110.0
K2 C60 H60A 162.0
K2 C60 H60B 72.1
O13 C60 K2 55.1(2)
O13 C60 C59 108.4(4)
O13 C60 H60A 110.0
O13 C60 H60B 110.0
C59 C60 K2 85.9(3)
C59 C60 H60A 110.0
C59 C60 H60B 110.0
H60A C60 H60B 108.4
O13 C61 H61A 109.8
O13 C61 H61B 109.8
O13 C61 C62 109.5(4)
H61A C61 H61B 108.2
C62 C61 H61A 109.8
C62 C61 H61B 109.8
O14 C62 C61 109.1(5)
O14 C62 H62A 109.9
O14 C62 H62B 109.9
C61 C62 H62A 109.9
C61 C62 H62B 109.9
H62A C62 H62B 108.3
O14 C63 H63A 110.2
O14 C63 H63B 110.2
O14 C63 C64 107.4(5)
H63A C63 H63B 108.5
C64 C63 H63A 110.2
C64 C63 H63B 110.2
K2 C64 H64A 163.7
K2 C64 H64B 76.2
O15 C64 K2 54.8(2)
O15 C64 C63 110.0(4)
O15 C64 H64A 109.7
O15 C64 H64B 109.7
C63 C64 K2 82.6(3)
C63 C64 H64A 109.7
C63 C64 H64B 109.7
H64A C64 H64B 108.2
K2 C65 H65A 68.4
K2 C65 H65B 161.9
O15 C65 K2 57.8(3)
O15 C65 H65A 109.8
O15 C65 H65B 109.8
O15 C65 C66 109.6(4)
H65A C65 H65B 108.2
C66 C65 K2 87.7(3)
C66 C65 H65A 109.8
C66 C65 H65B 109.8
O16 C66 C65 107.3(5)
O16 C66 H66A 110.3
O16 C66 H66B 110.3
C65 C66 H66A 110.3
C65 C66 H66B 110.3
H66A C66 H66B 108.5

loop_
_geom_bond_atom_site_label_1
_geom_bond_atom_site_label_2
_geom_bond_distance
K1 O1 2.499(4)
K1 O3 2.796(4)
K1 O4 2.954(4)
K1 O5 2.743(4)
K1 O6 3.029(4)
K1 O7 2.795(4)
K1 O8 2.961(4)
K1 C24 3.466(6)
K2 O9 2.550(4)
K2 O11 2.919(4)
K2 O12 2.727(4)
K2 O13 2.898(4)
K2 O14 2.730(4)
K2 O15 2.950(4)
K2 O16 2.752(4)
K2 C60 3.467(6)
K2 C64 3.533(6)
K2 C65 3.452(6)
O1 C1 1.289(7)
O2 C20 1.377(7)
O2 C21 1.423(7)
O3 C22 1.424(7)
O3 C33 1.421(7)
O4 C31 1.449(7)
O4 C32 1.401(8)
O5 C29 1.417(7)
O5 C30 1.427(7)
O6 C27 1.415(8)
O6 C28 1.428(7)
O7 C25 1.430(8)
O7 C26 1.420(7)
O8 C23 1.428(7)
O8 C24 1.421(8)
O9 C34 1.286(7)
O10 C53 1.379(7)
O10 C54 1.439(7)
O11 C56 1.421(6)
O11 C57 1.419(6)
O12 C58 1.420(7)
O12 C59 1.411(7)
O13 C60 1.421(7)
O13 C61 1.436(7)
O14 C62 1.425(7)
O14 C63 1.423(7)
O15 C64 1.425(7)
O15 C65 1.428(7)
O16 C55 1.436(7)
O16 C66 1.414(6)
C1 C2 1.436(8)
C1 C10 1.420(8)
C2 H2 0.9300
C2 C3 1.369(8)
C3 H3 0.9300
C3 C4 1.416(7)
C4 C5 1.406(8)
C4 C9 1.440(7)
C5 H5 0.9300
C5 C6 1.364(8)
C6 H6 0.9300
C6 C7 1.406(8)
C7 H7 0.9300
C7 C8 1.369(8)
C8 H8 0.9300
C8 C9 1.411(7)
C9 C10 1.424(7)
C10 C11 1.512(7)
C11 C12 1.418(8)
C11 C20 1.366(7)
C12 C13 1.405(8)
C12 C17 1.433(8)
C13 H13 0.9300
C13 C14 1.359(8)
C14 H14 0.9300
C14 C15 1.409(8)
C15 H15 0.9300
C15 C16 1.367(9)
C16 H16 0.9300
C16 C17 1.419(8)
C17 C18 1.411(8)
C18 H18 0.9300
C18 C19 1.359(8)
C19 H19 0.9300
C19 C20 1.423(8)
C21 H21A 0.9600
C21 H21B 0.9600
C21 H21C 0.9600
C22 H22A 0.9700
C22 H22B 0.9700
C22 C23 1.502(9)
C23 H23A 0.9700
C23 H23B 0.9700
C24 H24A 0.9700
C24 H24B 0.9700
C24 C25 1.493(9)
C25 H25A 0.9700
C25 H25B 0.9700
C26 H26A 0.9700
C26 H26B 0.9700
C26 C27 1.476(10)
C27 H27A 0.9700
C27 H27B 0.9700
C28 H28A 0.9700
C28 H28B 0.9700
C28 C29 1.497(9)
C29 H29A 0.9700
C29 H29B 0.9700
C30 H30A 0.9700
C30 H30B 0.9700
C30 C31 1.485(9)
C31 H31A 0.9700
C31 H31B 0.9700
C32 H32A 0.9700
C32 H32B 0.9700
C32 C33 1.486(9)
C33 H33A 0.9700
C33 H33B 0.9700
C34 C35 1.440(8)
C34 C43 1.412(8)
C35 H35 0.9300
C35 C36 1.361(8)
C36 H36 0.9300
C36 C37 1.410(8)
C37 C38 1.415(7)
C37 C42 1.422(7)
C38 H38 0.9300
C38 C39 1.384(8)
C39 H39 0.9300
C39 C40 1.404(8)
C40 H40 0.9300
C40 C41 1.361(8)
C41 H41 0.9300
C41 C42 1.423(7)
C42 C43 1.425(7)
C43 C44 1.506(7)
C44 C45 1.432(7)
C44 C53 1.379(8)
C45 C46 1.422(8)
C45 C50 1.421(7)
C46 H46 0.9300
C46 C47 1.346(8)
C47 H47 0.9300
C47 C48 1.411(8)
C48 H48 0.9300
C48 C49 1.354(9)
C49 H49 0.9300
C49 C50 1.435(8)
C50 C51 1.403(9)
C51 H51 0.9300
C51 C52 1.353(9)
C52 H52 0.9300
C52 C53 1.411(8)
C54 H54A 0.9600
C54 H54B 0.9600
C54 H54C 0.9600
C55 H55A 0.9700
C55 H55B 0.9700
C55 C56 1.494(8)
C56 H56A 0.9700
C56 H56B 0.9700
C57 H57A 0.9700
C57 H57B 0.9700
C57 C58 1.506(8)
C58 H58A 0.9700
C58 H58B 0.9700
C59 H59A 0.9700
C59 H59B 0.9700
C59 C60 1.494(8)
C60 H60A 0.9700
C60 H60B 0.9700
C61 H61A 0.9700
C61 H61B 0.9700
C61 C62 1.493(8)
C62 H62A 0.9700
C62 H62B 0.9700
C63 H63A 0.9700
C63 H63B 0.9700
C63 C64 1.506(9)
C64 H64A 0.9700
C64 H64B 0.9700
C65 H65A 0.9700
C65 H65B 0.9700
C65 C66 1.499(8)
C66 H66A 0.9700
C66 H66B 0.9700

loop_
_geom_torsion_atom_site_label_1
_geom_torsion_atom_site_label_2
_geom_torsion_atom_site_label_3
_geom_torsion_atom_site_label_4
_geom_torsion
K1 O1 C1 C2 -149.0(7)
K1 O1 C1 C10 31.7(13)
K1 O3 C22 C23 -25.6(6)
K1 O3 C33 C32 27.5(6)
K1 O4 C31 C30 -75.6(4)
K1 O4 C32 C33 67.5(5)
K1 O5 C29 C28 38.3(6)
K1 O5 C30 C31 -12.1(6)
K1 O6 C27 C26 -57.0(5)
K1 O6 C28 C29 54.6(5)
K1 O7 C25 C24 16.8(6)
K1 O7 C26 C27 -33.8(7)
K1 O8 C23 C22 -67.9(5)
K1 O8 C24 C25 73.7(5)
K1 C24 C25 O7 -11.8(4)
K2 O9 C34 C35 -174.8(8)
K2 O9 C34 C43 5.0(14)
K2 O11 C56 C55 58.9(5)
K2 O11 C57 C58 -53.1(5)
K2 O12 C58 C57 -36.0(6)
K2 O12 C59 C60 -12.3(6)
K2 O13 C60 C59 -71.1(4)
K2 O13 C61 C62 55.2(5)
K2 O14 C62 C61 38.6(6)
K2 O14 C63 C64 -33.3(5)
K2 O15 C64 C63 -64.9(4)
K2 O15 C65 C66 74.1(5)
K2 O16 C55 C56 30.5(6)
K2 O16 C66 C65 -1.5(6)
K2 C65 C66 O16 1.0(4)
O1 K1 O3 C22 110.0(4)
O1 K1 O3 C33 -80.4(4)
O1 K1 O4 C31 -61.6(3)
O1 K1 O4 C32 52.4(4)
O1 K1 O5 C29 -149.4(4)
O1 K1 O5 C30 55.4(4)
O1 K1 O6 C27 -80.6(4)
O1 K1 O6 C28 40.1(4)
O1 K1 O7 C25 -75.2(4)
O1 K1 O7 C26 132.1(4)
O1 K1 O8 C23 -34.8(4)
O1 K1 O8 C24 79.7(3)
O1 K1 C24 O8 -106.0(3)
O1 K1 C24 C25 139.4(4)
O1 C1 C2 C3 -179.5(5)
O1 C1 C10 C9 -179.2(5)
O1 C1 C10 C11 -0.1(8)
O3 K1 O1 C1 -158.3(10)
O3 K1 O4 C31 -149.0(3)
O3 K1 O4 C32 -35.0(4)
O3 K1 O5 C29 124.2(4)
O3 K1 O5 C30 -30.9(4)
O3 K1 O6 C27 120.3(4)
O3 K1 O6 C28 -119.0(4)
O3 K1 O7 C25 24.8(4)
O3 K1 O7 C26 -128.0(4)
O3 K1 O8 C23 35.4(4)
O3 K1 O8 C24 150.0(3)
O3 K1 C24 O8 -25.5(3)
O3 K1 C24 C25 -140.1(4)
O3 C22 C23 O8 64.5(6)
O4 K1 O1 C1 143.1(10)
O4 K1 O3 C22 -166.5(5)
O4 K1 O3 C33 3.2(4)
O4 K1 O5 C29 136.8(5)
O4 K1 O5 C30 -18.3(4)
O4 K1 O6 C27 -177.3(4)
O4 K1 O6 C28 -56.6(4)
O4 K1 O7 C25 93.8(5)
O4 K1 O7 C26 -58.9(6)
O4 K1 O8 C23 52.2(4)
O4 K1 O8 C24 166.7(3)
O4 K1 C24 O8 -17.8(4)
O4 K1 C24 C25 -132.4(4)
O4 C32 C33 O3 -66.2(6)
O5 K1 O1 C1 86.8(10)
O5 K1 O3 C22 -153.7(4)
O5 K1 O3 C33 15.9(4)
O5 K1 O4 C31 44.5(3)
O5 K1 O4 C32 158.4(4)
O5 K1 O6 C27 -145.7(4)
O5 K1 O6 C28 -25.0(3)
O5 K1 O7 C25 162.9(4)
O5 K1 O7 C26 10.2(5)
O5 K1 O8 C23 119.6(4)
O5 K1 O8 C24 -125.8(4)
O5 K1 C24 O8 106.3(5)
O5 K1 C24 C25 -8.3(6)
O5 C30 C31 O4 65.1(6)
O6 K1 O1 C1 35.8(10)
O6 K1 O3 C22 -84.1(5)
O6 K1 O3 C33 85.5(4)
O6 K1 O4 C31 75.7(3)
O6 K1 O4 C32 -170.4(4)
O6 K1 O5 C29 -7.7(4)
O6 K1 O5 C30 -162.8(5)
O6 K1 O7 C25 156.7(4)
O6 K1 O7 C26 3.9(4)
O6 K1 O8 C23 171.7(3)
O6 K1 O8 C24 -73.7(3)
O6 K1 C24 O8 111.6(3)
O6 K1 C24 C25 -3.0(4)
O6 C28 C29 O5 -62.5(7)
O7 K1 O1 C1 -41.8(10)
O7 K1 O3 C22 -16.1(5)
O7 K1 O3 C33 153.6(4)
O7 K1 O4 C31 127.5(4)
O7 K1 O4 C32 -118.5(4)
O7 K1 O5 C29 -13.9(5)
O7 K1 O5 C30 -169.0(4)
O7 K1 O6 C27 27.6(4)
O7 K1 O6 C28 148.2(4)
O7 K1 O8 C23 -156.6(4)
O7 K1 O8 C24 -42.1(3)
O7 K1 C24 O8 122.9(4)
O7 K1 C24 C25 8.4(3)
O7 C26 C27 O6 61.2(7)
O8 K1 O1 C1 -104.9(10)
O8 K1 O3 C22 -4.6(4)
O8 K1 O3 C33 165.0(4)
O8 K1 O4 C31 -165.7(3)
O8 K1 O4 C32 -51.7(4)
O8 K1 O5 C29 55.3(6)
O8 K1 O5 C30 -99.8(5)
O8 K1 O6 C27 60.0(4)
O8 K1 O6 C28 -179.4(3)
O8 K1 O7 C25 13.5(4)
O8 K1 O7 C26 -139.2(4)
O8 K1 C24 C25 -114.5(5)
O8 C24 C25 O7 -66.2(7)
O9 K2 O11 C56 -101.3(3)
O9 K2 O11 C57 135.2(3)
O9 K2 O12 C58 -104.8(4)
O9 K2 O12 C59 82.0(4)
O9 K2 O13 C60 -71.8(3)
O9 K2 O13 C61 44.2(4)
O9 K2 O14 C62 -127.9(4)
O9 K2 O14 C63 80.1(4)
O9 K2 O15 C64 -59.5(3)
O9 K2 O15 C65 54.9(3)
O9 K2 O16 C55 125.6(4)
O9 K2 O16 C66 -44.7(4)
O9 K2 C60 O13 115.6(3)
O9 K2 C60 C59 -128.6(3)
O9 K2 C64 O15 113.7(3)
O9 K2 C64 C63 -125.3(3)
O9 K2 C65 O15 -117.9(3)
O9 K2 C65 C66 127.1(4)
O9 C34 C35 C36 176.5(5)
O9 C34 C43 C42 -175.8(5)
O9 C34 C43 C44 -4.5(8)
O11 K2 O9 C34 -58.2(11)
O11 K2 O12 C58 7.0(4)
O11 K2 O12 C59 -166.2(4)
O11 K2 O13 C60 70.1(3)
O11 K2 O13 C61 -173.9(3)
O11 K2 O14 C62 70.6(5)
O11 K2 O14 C63 -81.5(4)
O11 K2 O15 C64 179.7(3)
O11 K2 O15 C65 -65.9(3)
O11 K2 O16 C55 -1.5(4)
O11 K2 O16 C66 -171.8(4)
O11 K2 C60 O13 -116.1(3)
O11 K2 C60 C59 -0.3(3)
O11 K2 C64 O15 -0.4(4)
O11 K2 C64 C63 120.5(3)
O11 K2 C65 O15 120.5(3)
O11 K2 C65 C66 5.6(4)
O11 C57 C58 O12 58.5(6)
O12 K2 O9 C34 12.7(11)
O12 K2 O11 C56 148.6(4)
O12 K2 O11 C57 25.1(3)
O12 K2 O13 C60 42.9(3)
O12 K2 O13 C61 158.8(4)
O12 K2 O14 C62 -4.2(4)
O12 K2 O14 C63 -156.3(4)
O12 K2 O15 C64 122.5(4)
O12 K2 O15 C65 -123.1(4)
O12 K2 O16 C55 -3.2(5)
O12 K2 O16 C66 -173.5(4)
O12 K2 C60 O13 -121.7(3)
O12 K2 C60 C59 -5.9(3)
O12 K2 C64 O15 -126.3(4)
O12 K2 C64 C63 -5.3(6)
O12 K2 C65 O15 128.1(4)
O12 K2 C65 C66 13.2(6)
O12 C59 C60 K2 8.2(4)
O12 C59 C60 O13 59.3(6)
O13 K2 O9 C34 78.1(11)
O13 K2 O11 C56 121.5(3)
O13 K2 O11 C57 -2.0(3)
O13 K2 O12 C58 156.8(5)
O13 K2 O12 C59 -16.4(4)
O13 K2 O14 C62 -7.8(4)
O13 K2 O14 C63 -159.8(4)
O13 K2 O15 C64 49.8(3)
O13 K2 O15 C65 164.2(3)
O13 K2 O16 C55 -75.2(5)
O13 K2 O16 C66 114.5(4)
O13 K2 C60 C59 115.8(4)
O13 K2 C64 O15 -136.4(3)
O13 K2 C64 C63 -15.5(3)
O13 K2 C65 O15 -22.4(4)
O13 K2 C65 C66 -137.4(3)
O13 C61 C62 O14 -63.2(6)
O14 K2 O9 C34 132.5(11)
O14 K2 O11 C56 56.6(4)
O14 K2 O11 C57 -66.9(4)
O14 K2 O12 C58 153.1(4)
O14 K2 O12 C59 -20.1(4)
O14 K2 O13 C60 -140.9(3)
O14 K2 O13 C61 -24.9(3)
O14 K2 O15 C64 31.6(3)
O14 K2 O15 C65 145.9(3)
O14 K2 O16 C55 -148.5(4)
O14 K2 O16 C66 41.2(4)
O14 K2 C60 O13 33.8(3)
O14 K2 C60 C59 149.6(3)
O14 K2 C64 O15 -136.9(4)
O14 K2 C64 C63 -16.0(3)
O14 K2 C65 O15 -29.6(3)
O14 K2 C65 C66 -144.5(4)
O14 C63 C64 K2 21.7(4)
O14 C63 C64 O15 69.9(6)
O15 K2 O9 C34 -166.5(11)
O15 K2 O11 C56 -12.2(3)
O15 K2 O11 C57 -135.7(3)
O15 K2 O12 C58 72.9(6)
O15 K2 O12 C59 -100.3(5)
O15 K2 O13 C60 -159.3(3)
O15 K2 O13 C61 -43.3(4)
O15 K2 O14 C62 153.6(4)
O15 K2 O14 C63 1.5(4)
O15 K2 O16 C55 -162.0(4)
O15 K2 O16 C66 27.7(4)
O15 K2 C60 O13 28.9(4)
O15 K2 C60 C59 144.7(3)
O15 K2 C64 C63 120.9(5)
O15 K2 C65 C66 -114.9(5)
O15 C65 C66 O16 -53.5(6)
O16 K2 O9 C34 -112.4(11)
O16 K2 O11 C56 -29.6(3)
O16 K2 O11 C57 -153.1(3)
O16 K2 O12 C58 8.7(5)
O16 K2 O12 C59 -164.5(4)
O16 K2 O13 C60 130.9(3)
O16 K2 O13 C61 -113.1(4)
O16 K2 O14 C62 140.7(4)
O16 K2 O14 C63 -11.3(4)
O16 K2 O15 C64 -162.4(4)
O16 K2 O15 C65 -48.1(3)
O16 K2 C60 O13 -101.3(4)
O16 K2 C60 C59 14.5(6)
O16 K2 C64 O15 14.8(3)
O16 K2 C64 C63 135.7(3)
O16 K2 C65 O15 114.2(3)
O16 K2 C65 C66 -0.7(3)
O16 C55 C56 O11 -59.7(6)
C1 C2 C3 C4 -0.9(9)
C1 C10 C11 C12 -84.0(7)
C1 C10 C11 C20 97.6(7)
C2 C1 C10 C9 1.4(8)
C2 C1 C10 C11 -179.5(5)
C2 C3 C4 C5 179.9(6)
C2 C3 C4 C9 0.6(8)
C3 C4 C5 C6 -178.5(5)
C3 C4 C9 C8 179.8(5)
C3 C4 C9 C10 0.7(7)
C4 C5 C6 C7 -1.8(9)
C4 C9 C10 C1 -1.7(8)
C4 C9 C10 C11 179.2(5)
C5 C4 C9 C8 0.4(7)
C5 C4 C9 C10 -178.7(5)
C5 C6 C7 C8 1.6(9)
C6 C7 C8 C9 -0.4(9)
C7 C8 C9 C4 -0.6(8)
C7 C8 C9 C10 178.5(5)
C8 C9 C10 C1 179.3(5)
C8 C9 C10 C11 0.1(8)
C9 C4 C5 C6 0.8(8)
C9 C10 C11 C12 95.1(6)
C9 C10 C11 C20 -83.3(7)
C10 C1 C2 C3 -0.1(9)
C10 C11 C12 C13 4.6(8)
C10 C11 C12 C17 -175.3(5)
C10 C11 C20 O2 -2.7(8)
C10 C11 C20 C19 176.8(5)
C11 C12 C13 C14 -178.5(6)
C11 C12 C17 C16 176.8(5)
C11 C12 C17 C18 -2.2(8)
C12 C11 C20 O2 178.9(5)
C12 C11 C20 C19 -1.6(8)
C12 C13 C14 C15 0.9(10)
C12 C17 C18 C19 -0.3(9)
C13 C12 C17 C16 -3.1(8)
C13 C12 C17 C18 177.9(6)
C13 C14 C15 C16 -1.5(9)
C14 C15 C16 C17 -0.3(9)
C15 C16 C17 C12 2.6(9)
C15 C16 C17 C18 -178.4(6)
C16 C17 C18 C19 -179.3(6)
C17 C12 C13 C14 1.4(9)
C17 C18 C19 C20 1.9(9)
C18 C19 C20 O2 178.5(6)
C18 C19 C20 C11 -1.0(9)
C20 C11 C12 C13 -177.0(6)
C20 C11 C12 C17 3.1(8)
C21 O2 C20 C11 -172.6(5)
C21 O2 C20 C19 7.9(8)
C22 O3 C33 C32 -162.0(5)
C23 O8 C24 K1 108.7(4)
C23 O8 C24 C25 -177.6(5)
C24 K1 O1 C1 -80.9(10)
C24 K1 O3 C22 7.3(4)
C24 K1 O3 C33 176.9(4)
C24 K1 O4 C31 -157.9(3)
C24 K1 O4 C32 -43.9(4)
C24 K1 O5 C29 -1.5(7)
C24 K1 O5 C30 -156.6(4)
C24 K1 O6 C27 36.7(4)
C24 K1 O6 C28 157.4(4)
C24 K1 O7 C25 -10.0(4)
C24 K1 O7 C26 -162.7(5)
C24 K1 O8 C23 -114.6(5)
C24 O8 C23 C22 -172.8(5)
C25 O7 C26 C27 171.9(5)
C26 O7 C25 C24 172.6(5)
C27 O6 C28 C29 174.3(5)
C28 O6 C27 C26 -176.4(5)
C29 O5 C30 C31 -170.0(5)
C30 O5 C29 C28 -165.0(5)
C31 O4 C32 C33 169.4(5)
C32 O4 C31 C30 176.6(5)
C33 O3 C22 C23 164.2(5)
C34 C35 C36 C37 1.3(9)
C34 C43 C44 C45 -88.7(6)
C34 C43 C44 C53 94.3(7)
C35 C34 C43 C42 4.0(7)
C35 C34 C43 C44 175.3(5)
C35 C36 C37 C38 -178.7(6)
C35 C36 C37 C42 0.3(8)
C36 C37 C38 C39 178.6(6)
C36 C37 C42 C41 -179.1(5)
C36 C37 C42 C43 0.4(8)
C37 C38 C39 C40 0.7(9)
C37 C42 C43 C34 -2.6(8)
C37 C42 C43 C44 -174.1(5)
C38 C37 C42 C41 -0.1(8)
C38 C37 C42 C43 179.4(5)
C38 C39 C40 C41 -0.6(9)
C39 C40 C41 C42 0.3(9)
C40 C41 C42 C37 0.1(8)
C40 C41 C42 C43 -179.4(5)
C41 C42 C43 C34 176.8(5)
C41 C42 C43 C44 5.4(8)
C42 C37 C38 C39 -0.3(8)
C42 C43 C44 C45 82.9(6)
C42 C43 C44 C53 -94.1(6)
C43 C34 C35 C36 -3.3(8)
C43 C44 C45 C46 2.8(8)
C43 C44 C45 C50 -175.4(5)
C43 C44 C53 O10 -2.2(8)
C43 C44 C53 C52 176.9(5)
C44 C45 C46 C47 -177.6(5)
C44 C45 C50 C49 178.3(5)
C44 C45 C50 C51 -1.4(8)
C45 C44 C53 O10 -179.3(5)
C45 C44 C53 C52 -0.2(8)
C45 C46 C47 C48 -0.5(9)
C45 C50 C51 C52 -0.6(9)
C46 C45 C50 C49 -0.1(8)
C46 C45 C50 C51 -179.7(5)
C46 C47 C48 C49 -0.3(9)
C47 C48 C49 C50 0.9(8)
C48 C49 C50 C45 -0.7(8)
C48 C49 C50 C51 178.9(6)
C49 C50 C51 C52 179.8(5)
C50 C45 C46 C47 0.7(8)
C50 C51 C52 C53 2.1(9)
C51 C52 C53 O10 177.3(5)
C51 C52 C53 C44 -1.8(9)
C53 C44 C45 C46 179.9(5)
C53 C44 C45 C50 1.7(8)
C54 O10 C53 C44 -83.9(7)
C54 O10 C53 C52 97.0(6)
C55 O16 C66 C65 -172.6(5)
C56 O11 C57 C58 -175.6(5)
C57 O11 C56 C55 -177.2(5)
C58 O12 C59 C60 174.0(5)
C59 O12 C58 C57 137.7(5)
C60 K2 O9 C34 55.0(11)
C60 K2 O11 C56 144.2(3)
C60 K2 O11 C57 20.7(3)
C60 K2 O12 C58 -179.4(5)
C60 K2 O12 C59 7.4(4)
C60 K2 O13 C61 116.0(5)
C60 K2 O14 C62 -22.8(4)
C60 K2 O14 C63 -174.8(4)
C60 K2 O15 C64 37.1(4)
C60 K2 O15 C65 151.5(3)
C60 K2 O16 C55 -18.6(6)
C60 K2 O16 C66 171.1(4)
C60 K2 C64 O15 -153.2(3)
C60 K2 C64 C63 -32.3(4)
C60 K2 C65 O15 -56.2(5)
C60 K2 C65 C66 -171.1(4)
C60 O13 C61 C62 165.4(5)
C61 O13 C60 K2 -115.4(4)
C61 O13 C60 C59 173.4(5)
C62 O14 C63 C64 172.9(4)
C63 O14 C62 C61 -167.8(4)
C64 K2 O9 C34 171.8(11)
C64 K2 O11 C56 -12.0(4)
C64 K2 O11 C57 -135.5(3)
C64 K2 O12 C58 145.1(4)
C64 K2 O12 C59 -28.1(7)
C64 K2 O13 C60 -141.3(3)
C64 K2 O13 C61 -25.3(4)
C64 K2 O14 C62 171.6(5)
C64 K2 O14 C63 19.6(4)
C64 K2 O15 C65 114.4(4)
C64 K2 O16 C55 -169.0(4)
C64 K2 O16 C66 20.7(4)
C64 K2 C60 O13 44.8(3)
C64 K2 C60 C59 160.6(3)
C64 K2 C65 O15 -34.4(3)
C64 K2 C65 C66 -149.3(4)
C64 O15 C65 K2 106.4(4)
C64 O15 C65 C66 -179.5(5)
C65 K2 O9 C34 -144.7(11)
C65 K2 O11 C56 -34.6(3)
C65 K2 O11 C57 -158.1(3)
C65 K2 O12 C58 -1.8(7)
C65 K2 O12 C59 -175.0(4)
C65 K2 O13 C60 -149.1(3)
C65 K2 O13 C61 -33.1(4)
C65 K2 O14 C62 167.0(4)
C65 K2 O14 C63 15.0(4)
C65 K2 O15 C64 -114.4(4)
C65 K2 O16 C55 171.2(5)
C65 K2 O16 C66 0.9(4)
C65 K2 C60 O13 60.6(5)
C65 K2 C60 C59 176.4(4)
C65 K2 C64 O15 35.9(3)
C65 K2 C64 C63 156.8(4)
C65 O15 C64 K2 -103.8(4)
C65 O15 C64 C63 -168.6(5)
C66 O16 C55 C56 -158.5(5)
